data_4131854
loop_
_publ_author_name
'Yan, Yong'
'O'Connor, Alice E'
'Kanthasamy, Gopikkaa'
'Atkinson, George'
'Allan, David R.'
'Blake, Alexander J.'
'Schr\"oder, Martin'

_publ_section_title
;
 Unusual and Tunable Negative Linear Compressibility in the Metal-Organic
 Framework MFM-133(M) (M = Zr, Hf).
;
_journal_issue 11
_journal_name_full 'Journal of the American Chemical Society'
_journal_page_first 3952
_journal_page_last 3958
_journal_paper_doi 10.1021/jacs.7b11747
_journal_volume 140
_journal_year 2018
_chemical_formula_moiety '0.25(C184 H136 O64 Zr12)'
_chemical_formula_sum 'C46 H34 O16 Zr3'
_chemical_formula_weight 1116.39
_space_group_crystal_system tetragonal
_space_group_IT_number 128
_space_group_name_Hall '-P 4 2n'
_space_group_name_H-M_alt 'P 4/m n c'
_atom_sites_solution_hydrogens geom
_atom_sites_solution_primary direct
_audit_creation_date 2016-08-31
_audit_creation_method
;
Olex2 1.2
(compiled 2016.08.25 svn.r3337 for OlexSys, GUI svn.r5221)
;
_cell_angle_alpha 90
_cell_angle_beta 90
_cell_angle_gamma 90
_cell_formula_units_Z 4
_cell_length_a 19.1146(12)
_cell_length_b 19.1146(12)
_cell_length_c 33.047(5)
_cell_measurement_reflns_used 2138
_cell_measurement_temperature 293.15
_cell_measurement_theta_max 22.0670
_cell_measurement_theta_min 2.0640
_cell_volume 12074(2)
_computing_cell_refinement
;
CrysAlisPro, Agilent Technologies,
Version 1.171.37.34 (release 22-05-2014 CrysAlis171 .NET)
(compiled May 22 2014,16:03:01)
;
_computing_data_collection
;
CrysAlisPro, Agilent Technologies,
Version 1.171.37.34 (release 22-05-2014 CrysAlis171 .NET)
(compiled May 22 2014,16:03:01)
;
_computing_data_reduction
;
CrysAlisPro, Agilent Technologies,
Version 1.171.37.34 (release 22-05-2014 CrysAlis171 .NET)
(compiled May 22 2014,16:03:01)
;
_computing_molecular_graphics 'Olex2 (Dolomanov et al., 2009)'
_computing_publication_material 'Olex2 (Dolomanov et al., 2009)'
_computing_structure_refinement 'ShelXL (Sheldrick, 2015)'
_computing_structure_solution 'ShelXS (Sheldrick, 2008)'
_diffrn_ambient_temperature 293.15
_diffrn_detector Dectris
_diffrn_detector_area_resol_mean 5.81395
_diffrn_detector_type 'Pilatus 300K detector'
_diffrn_measured_fraction_theta_full 0.760
_diffrn_measured_fraction_theta_max 0.760
_diffrn_measurement_details
;
#__ type_ start__ end____ width___ exp.time_
  1 omega -105.00  -74.00   0.2000    0.9970
omega____ theta____ kappa____ phi______ frames
    -       20.0000   70.0000  155.7700 155

#__ type_ start__ end____ width___ exp.time_
  2 omega -105.00  -74.00   0.2000    0.9970
omega____ theta____ kappa____ phi______ frames
    -       20.0000   70.0000  -24.2300 155

#__ type_ start__ end____ width___ exp.time_
  3 omega -106.00  -66.00   0.2000    0.9970
omega____ theta____ kappa____ phi______ frames
    -      -20.0000  -70.0000 -155.7700 200

#__ type_ start__ end____ width___ exp.time_
  4 omega -106.00  -66.00   0.2000    0.9970
omega____ theta____ kappa____ phi______ frames
    -      -20.0000  -70.0000   24.2300 200

#__ type_ start__ end____ width___ exp.time_
  5 omega -150.00  -94.00   0.2000    0.9970
omega____ theta____ kappa____ phi______ frames
    -      -20.0000   70.0000  -24.2319 280

#__ type_ start__ end____ width___ exp.time_
  6 omega -150.00  -94.00   0.2000    0.9970
omega____ theta____ kappa____ phi______ frames
    -      -20.0000   70.0000  155.7681 280

#__ type_ start__ end____ width___ exp.time_
  7 omega  -96.00  -30.00   0.2000    0.9970
omega____ theta____ kappa____ phi______ frames
    -       20.0000  -70.0000   24.2300 330

#__ type_ start__ end____ width___ exp.time_
  8 omega  -96.00  -30.00   0.2000    0.9970
omega____ theta____ kappa____ phi______ frames
    -       20.0000  -70.0000 -155.7700 330
;
_diffrn_measurement_device 'k-geometry diffractometer'
_diffrn_measurement_device_type 'Newport 4-circle kappa geometry diffractometer'
_diffrn_measurement_method 'oscillation method'
_diffrn_orient_matrix_UB_11 -0.0321294000
_diffrn_orient_matrix_UB_12 -0.0017143000
_diffrn_orient_matrix_UB_13 -0.0093990000
_diffrn_orient_matrix_UB_21 0.0136634000
_diffrn_orient_matrix_UB_22 0.0168992000
_diffrn_orient_matrix_UB_23 -0.0166392000
_diffrn_orient_matrix_UB_31 0.0090122000
_diffrn_orient_matrix_UB_32 -0.0317826000
_diffrn_orient_matrix_UB_33 -0.0083091000
_diffrn_radiation_collimation '0.5 mm pinhole'
_diffrn_radiation_monochromator 'Si 111 double-crystal monochromator'
_diffrn_radiation_probe x-ray
_diffrn_radiation_wavelength 0.6889
_diffrn_reflns_av_R_equivalents 0.6162
_diffrn_reflns_av_unetI/netI 0.4931
_diffrn_reflns_Laue_measured_fraction_full 0.760
_diffrn_reflns_Laue_measured_fraction_max 0.760
_diffrn_reflns_limit_h_max 13
_diffrn_reflns_limit_h_min -13
_diffrn_reflns_limit_k_max 20
_diffrn_reflns_limit_k_min -20
_diffrn_reflns_limit_l_max 35
_diffrn_reflns_limit_l_min -35
_diffrn_reflns_number 24351
_diffrn_reflns_point_group_measured_fraction_full 0.760
_diffrn_reflns_point_group_measured_fraction_max 0.760
_diffrn_reflns_theta_full 22.732
_diffrn_reflns_theta_max 22.732
_diffrn_reflns_theta_min 1.887
_diffrn_source 'Synchrotron U21 undulator'
_diffrn_source_type 'Synchrotron Diamond Light Source'
_exptl_absorpt_coefficient_mu 0.259
_exptl_absorpt_correction_T_max 0.4269
_exptl_absorpt_correction_T_min 0.2662
_exptl_absorpt_correction_type multi-scan
_exptl_absorpt_process_details
;
SADABS-2014/5 (Bruker,2014/5) was used for absorption correction. 
wR2(int) was 0.1580 before and 0.1258 after correction. 
The Ratio of minimum to maximum transmission is 0.6236. 
The \l/2 correction factor is Not present.
;
_exptl_crystal_colour 'clear colourless'
_exptl_crystal_colour_lustre clear
_exptl_crystal_colour_primary colourless
_exptl_crystal_density_diffrn 0.614
_exptl_crystal_description octahedral
_exptl_crystal_F_000 2232
_exptl_crystal_size_max 0.046
_exptl_crystal_size_mid 0.046
_exptl_crystal_size_min 0.033
_refine_diff_density_max 1.496
_refine_diff_density_min -1.402
_refine_diff_density_rms 0.156
_refine_ls_extinction_method none
_refine_ls_goodness_of_fit_ref 1.271
_refine_ls_hydrogen_treatment constr
_refine_ls_matrix_type full
_refine_ls_number_parameters 74
_refine_ls_number_reflns 3478
_refine_ls_number_restraints 77
_refine_ls_restrained_S_all 1.269
_refine_ls_R_factor_all 0.3472
_refine_ls_R_factor_gt 0.1776
_refine_ls_shift/su_max 0.000
_refine_ls_shift/su_mean 0.000
_refine_ls_structure_factor_coef Fsqd
_refine_ls_weighting_details 'w=1/[\s^2^(Fo^2^)+(0.2000P)^2^] where P=(Fo^2^+2Fc^2^)/3'
_refine_ls_weighting_scheme calc
_refine_ls_wR_factor_gt 0.3963
_refine_ls_wR_factor_ref 0.5058
_reflns_Friedel_coverage 0.000
_reflns_number_gt 1061
_reflns_number_total 3478
_reflns_threshold_expression 'I > 2\s(I)'
_cod_data_source_file ZrMOF_All.cif
_cod_data_source_block 29.2kbar
_cod_database_code 4131854
_chemical_oxdiff_formula 'C46 H42 O16 Zr3'
_shelx_space_group_comment
;
The symmetry employed for this shelxl refinement is uniquely defined
by the following loop, which should always be used as a source of
symmetry information in preference to the above space-group names.
They are only intended as comments.
;
_reflns_odcompleteness_completeness 74.68
_reflns_odcompleteness_iscentric 1
_reflns_odcompleteness_theta 22.88
_olex2_refinement_description
;
1. Fixed Uiso
 At 1.2 times of:
  All C(H) groups
 At 1.5 times of:
  All C(H,H,H) groups
2. Restrained distances
 C9-C8 = C8-C11 = C12-C11
 1.39 with sigma of 0.01
 C6-C5 = C7-C6 = C7-C2 = C3-C2 = C4-C3 = C5-C4
 1.39 with sigma of 0.01
 C2-C1 = C8-C5 = C13-C11 = C9-C10
 1.5 with sigma of 0.01
 C12-C12_$2
 1.5 with sigma of 0.01
 C7-C2 \\sim C7-C6 \\sim C6-C5 \\sim C5-C4 \\sim C4-C3 \\sim C3-C2
 with sigma of 0.02
 C9-C8 \\sim C8-C11 \\sim C12-C11
 with sigma of 0.02
3. Restrained planarity
 C1_$1, C2_$1, C7_$1, C6_$1, C5_$1, C4_$1, C3_$1, C8_$1, C11, C13
 with sigma of 0.1
 C1, C2, C7, C6, C5, C4, C3, C8, C11_$1, C13_$1
 with sigma of 0.1
 C1_$2, C2_$2, C3_$2, C4_$2, C5_$2, C6_$2, C7_$2, C8_$2, C11_$3, C13_$3
 with sigma of 0.1
 C1_$3, C2_$3, C3_$3, C4_$3, C5_$3, C6_$3, C7_$3, C8_$3, C11_$2, C13_$2
 with sigma of 0.1
 C10, C9, C12, C12_$2, C9_$2, C10_$2
 with sigma of 0.1
4. Uiso/Uaniso restraints and constraints
All non-hydrogen atoms have similar U: within 2A with sigma of 0.02 and sigma
for terminal atoms of 0.04
5. Others
 Fixed Sof: H10A(0.5) H10B(0.5) H10C(0.5)
6.a Me refined with riding coordinates:
 C13(H13A,H13B,H13C), C10(H10A,H10B,H10C)
6.b Aromatic/amide H refined with riding coordinates:
 C3(H3), C4(H4), C7(H7), C6(H6)
;
_shelx_shelxl_version_number 2014/7
_olex2_submission_special_instructions 'No special instructions were received'

loop_
_space_group_symop_operation_xyz
'x, y, z'
'-x, -y, z'
'-y, x, z'
'y, -x, z'
'-x+1/2, y+1/2, -z+1/2'
'x+1/2, -y+1/2, -z+1/2'
'y+1/2, x+1/2, -z+1/2'
'-y+1/2, -x+1/2, -z+1/2'
'-x, -y, -z'
'x, y, -z'
'y, -x, -z'
'-y, x, -z'
'x-1/2, -y-1/2, z-1/2'
'-x-1/2, y-1/2, z-1/2'
'-y-1/2, -x-1/2, z-1/2'
'y-1/2, x-1/2, z-1/2'

loop_
_atom_site_label
_atom_site_type_symbol
_atom_site_fract_x
_atom_site_fract_y
_atom_site_fract_z
_atom_site_U_iso_or_equiv
_atom_site_adp_type
_atom_site_occupancy
_atom_site_site_symmetry_order
_atom_site_calc_flag
_atom_site_refinement_flags_posn
_atom_site_refinement_flags_adp
_atom_site_refinement_flags_occupancy
_atom_site_disorder_assembly
_atom_site_disorder_group
Zr1 Zr 0.12295(19) 0.0458(2) 0.0000 0.0304(15) Uani 1 2 d S TU P . .
Zr2 Zr 0.0000 0.0000 0.07365(12) 0.0181(17) Uani 1 4 d S TU P . .
O5 O -0.0289(7) 0.0928(7) 0.1098(4) 0.079(5) Uiso 1 1 d . U . . .
O2 O 0.1746(8) 0.0623(7) -0.0606(4) 0.094(5) Uiso 1 1 d . U . . .
O4 O 0.0390(7) 0.0858(7) 0.0359(4) 0.102(5) Uiso 1 1 d . U . . .
O3 O 0.1655(12) 0.1504(12) 0.0000 0.113(8) Uiso 1 2 d S TU P . .
O1 O 0.2243(12) -0.0165(13) 0.0000 0.136(9) Uiso 1 2 d S TU P . .
C11 C -0.0250(11) 0.4162(8) 0.2225(5) 0.103(8) Uiso 1 1 d D U . . .
C3 C -0.0427(10) 0.1954(14) 0.1700(9) 0.159(10) Uiso 1 1 d D U . . .
H3 H -0.0254 0.1508 0.1749 0.191 Uiso 1 1 calc R . . . .
C12 C -0.02788(19) 0.47212(19) 0.2500 0.106(11) Uiso 1 2 d DS TU P . .
C1 C -0.0565(9) 0.1532(15) 0.0997(8) 0.122(9) Uiso 1 1 d D U . . .
C4 C -0.0470(11) 0.2413(15) 0.2027(8) 0.165(10) Uiso 1 1 d D U . . .
H4 H -0.0347 0.2299 0.2291 0.198 Uiso 1 1 calc R . . . .
C8 C -0.0773(9) 0.3655(12) 0.2213(6) 0.108(8) Uiso 1 1 d D U . . .
C13 C 0.0306(11) 0.4123(11) 0.1897(6) 0.150(11) Uiso 1 1 d D U . . .
H13A H 0.0637 0.4495 0.1935 0.226 Uiso 1 1 calc R . . . .
H13B H 0.0542 0.3681 0.1913 0.226 Uiso 1 1 calc R . . . .
H13C H 0.0088 0.4169 0.1637 0.226 Uiso 1 1 calc R . . . .
C2 C -0.0626(7) 0.2116(15) 0.1303(8) 0.167(10) Uiso 1 1 d D U . . .
C5 C -0.0723(12) 0.3069(14) 0.1906(8) 0.163(10) Uiso 1 1 d D U . . .
C7 C -0.0879(11) 0.2764(16) 0.1168(9) 0.200(12) Uiso 1 1 d D U . . .
H7 H -0.1001 0.2878 0.0904 0.240 Uiso 1 1 calc R . . . .
C9 C -0.1311(12) 0.3689(12) 0.2500 0.124(11) Uiso 1 2 d DS TU P . .
C6 C -0.0916(12) 0.3208(16) 0.1505(9) 0.202(12) Uiso 1 1 d D U . . .
H6 H -0.1093 0.3653 0.1456 0.243 Uiso 1 1 calc R . . . .
C10 C -0.1868(12) 0.3132(12) 0.2500 0.156(15) Uiso 1 2 d DS TU P . .
H10A H -0.1775 0.2802 0.2288 0.234 Uiso 0.5 1 calc R . . A -1
H10B H -0.1867 0.2895 0.2756 0.234 Uiso 0.5 1 calc R . . A -1
H10C H -0.2317 0.3344 0.2456 0.234 Uiso 0.5 1 calc R . . A -1

loop_
_atom_site_aniso_label
_atom_site_aniso_U_11
_atom_site_aniso_U_22
_atom_site_aniso_U_33
_atom_site_aniso_U_23
_atom_site_aniso_U_13
_atom_site_aniso_U_12
Zr1 0.031(3) 0.043(3) 0.018(2) 0.000 0.000 -0.005(3)
Zr2 0.020(2) 0.020(2) 0.014(3) 0.000 0.000 0.000

loop_
_atom_type_symbol
_atom_type_description
_atom_type_scat_dispersion_real
_atom_type_scat_dispersion_imag
_atom_type_scat_source
C C 0.0030 0.0010 'International Tables Vol C Tables 4.2.6.8 and 6.1.1.4'
H H 0.0000 0.0000 'International Tables Vol C Tables 4.2.6.8 and 6.1.1.4'
O O 0.0110 0.0060 'International Tables Vol C Tables 4.2.6.8 and 6.1.1.4'
Zr Zr -11.6050 0.5510 'International Tables Vol C Tables 4.2.6.8 and 6.1.1.4'

loop_
_geom_angle_atom_site_label_1
_geom_angle_atom_site_label_2
_geom_angle_atom_site_label_3
_geom_angle
_geom_angle_site_symmetry_1
_geom_angle_site_symmetry_3
Zr1 Zr1 Zr1 90.0 11 3
Zr2 Zr1 Zr1 59.50(4) . 11
Zr2 Zr1 Zr1 59.50(4) . 3
Zr2 Zr1 Zr1 59.50(4) 9 3
Zr2 Zr1 Zr1 59.50(4) 9 11
Zr2 Zr1 Zr2 88.27(13) 9 .
O2 Zr1 Zr1 108.0(4) 10 11
O2 Zr1 Zr1 108.0(4) . 11
O2 Zr1 Zr1 109.9(4) 10 3
O2 Zr1 Zr1 109.9(4) . 3
O2 Zr1 Zr2 161.4(4) . .
O2 Zr1 Zr2 161.4(4) 10 9
O2 Zr1 Zr2 73.2(4) 10 .
O2 Zr1 Zr2 73.2(4) . 9
O2 Zr1 O2 125.2(8) 10 .
O2 Zr1 O1 72.5(4) 10 .
O2 Zr1 O1 72.5(4) . .
O4 Zr1 Zr1 33.8(4) 11 11
O4 Zr1 Zr1 33.7(4) . 3
O4 Zr1 Zr1 90.8(4) 10 11
O4 Zr1 Zr1 90.8(4) 4 3
O4 Zr1 Zr1 33.8(4) 4 11
O4 Zr1 Zr1 90.8(4) . 11
O4 Zr1 Zr1 33.7(4) 10 3
O4 Zr1 Zr1 90.8(4) 11 3
O4 Zr1 Zr2 36.6(4) 4 .
O4 Zr1 Zr2 88.4(4) 4 9
O4 Zr1 Zr2 88.4(4) 11 .
O4 Zr1 Zr2 36.6(4) 11 9
O4 Zr1 Zr2 88.4(4) 10 .
O4 Zr1 Zr2 88.4(4) . 9
O4 Zr1 Zr2 36.7(4) . .
O4 Zr1 Zr2 36.7(4) 10 9
O4 Zr1 O2 138.3(6) 11 10
O4 Zr1 O2 77.7(5) . 10
O4 Zr1 O2 140.6(5) . .
O4 Zr1 O2 76.0(5) 11 .
O4 Zr1 O2 140.6(5) 10 10
O4 Zr1 O2 76.0(5) 4 10
O4 Zr1 O2 138.3(6) 4 .
O4 Zr1 O2 77.7(5) 10 .
O4 Zr1 O4 109.3(7) 11 .
O4 Zr1 O4 73.3(7) 11 10
O4 Zr1 O4 73.3(7) 4 .
O4 Zr1 O4 67.5(8) . 10
O4 Zr1 O4 109.3(7) 4 10
O4 Zr1 O4 67.7(7) 11 4
O4 Zr1 O3 87.2(6) 10 .
O4 Zr1 O3 87.2(6) . .
O4 Zr1 O3 146.1(4) 11 .
O4 Zr1 O3 146.1(4) 4 .
O4 Zr1 O1 83.4(6) 4 .
O4 Zr1 O1 145.8(4) 10 .
O4 Zr1 O1 83.4(6) 11 .
O4 Zr1 O1 145.8(4) . .
O3 Zr1 Zr1 87.6(6) . 3
O3 Zr1 Zr1 177.6(6) . 11
O3 Zr1 Zr2 119.1(4) . 9
O3 Zr1 Zr2 119.1(4) . .
O3 Zr1 O2 72.9(4) . .
O3 Zr1 O2 72.9(4) . 10
O3 Zr1 O1 99.4(8) . .
O1 Zr1 Zr1 83.0(6) . 11
O1 Zr1 Zr1 173.0(6) . 3
O1 Zr1 Zr2 116.2(4) . 9
O1 Zr1 Zr2 116.2(4) . .
Zr1 Zr2 Zr1 91.72(13) 11 3
Zr1 Zr2 Zr1 60.99(7) 9 11
Zr1 Zr2 Zr1 91.72(13) 9 .
Zr1 Zr2 Zr1 60.99(7) 11 .
Zr1 Zr2 Zr1 60.99(7) 9 3
Zr1 Zr2 Zr1 60.99(7) 3 .
O5 Zr2 Zr1 76.9(4) 2 11
O5 Zr2 Zr1 76.9(4) 4 .
O5 Zr2 Zr1 76.9(4) . 3
O5 Zr2 Zr1 110.1(3) 4 11
O5 Zr2 Zr1 168.3(4) 2 3
O5 Zr2 Zr1 110.1(3) . .
O5 Zr2 Zr1 114.2(4) . 9
O5 Zr2 Zr1 168.3(4) . 11
O5 Zr2 Zr1 110.1(3) 3 3
O5 Zr2 Zr1 168.3(4) 3 .
O5 Zr2 Zr1 114.2(4) 3 11
O5 Zr2 Zr1 76.9(4) 3 9
O5 Zr2 Zr1 114.2(4) 4 3
O5 Zr2 Zr1 168.3(4) 4 9
O5 Zr2 Zr1 110.1(3) 2 9
O5 Zr2 Zr1 114.2(4) 2 .
O5 Zr2 O5 114.5(7) 4 3
O5 Zr2 O5 73.0(3) 3 .
O5 Zr2 O5 114.5(7) 2 .
O5 Zr2 O5 73.0(3) 3 2
O5 Zr2 O5 73.0(3) 4 .
O5 Zr2 O5 73.0(3) 4 2
O4 Zr2 Zr1 91.2(4) . 11
O4 Zr2 Zr1 91.2(4) 3 .
O4 Zr2 Zr1 35.5(4) 2 11
O4 Zr2 Zr1 91.1(4) 2 .
O4 Zr2 Zr1 35.6(4) . .
O4 Zr2 Zr1 35.6(4) 4 11
O4 Zr2 Zr1 35.6(4) 2 9
O4 Zr2 Zr1 35.5(4) 3 9
O4 Zr2 Zr1 91.1(4) . 9
O4 Zr2 Zr1 35.5(4) 4 .
O4 Zr2 Zr1 35.5(4) . 3
O4 Zr2 Zr1 91.2(4) 2 3
O4 Zr2 Zr1 35.6(4) 3 3
O4 Zr2 Zr1 91.1(4) 3 11
O4 Zr2 Zr1 91.2(4) 4 9
O4 Zr2 Zr1 91.1(4) 4 3
O4 Zr2 O5 81.2(5) 4 2
O4 Zr2 O5 140.2(5) . 3
O4 Zr2 O5 145.5(5) 3 4
O4 Zr2 O5 145.5(5) 2 .
O4 Zr2 O5 140.2(5) 2 4
O4 Zr2 O5 81.2(5) 2 3
O4 Zr2 O5 78.0(5) . .
O4 Zr2 O5 145.5(5) . 2
O4 Zr2 O5 81.2(5) . 4
O4 Zr2 O5 140.2(5) 4 .
O4 Zr2 O5 78.0(5) 2 2
O4 Zr2 O5 140.2(5) 3 2
O4 Zr2 O5 78.0(5) 4 4
O4 Zr2 O5 145.5(5) 4 3
O4 Zr2 O5 81.2(5) 3 .
O4 Zr2 O5 78.0(5) 3 3
O4 Zr2 O4 71.1(4) 2 3
O4 Zr2 O4 71.1(4) 4 .
O4 Zr2 O4 71.1(4) 2 4
O4 Zr2 O4 71.1(4) 3 .
O4 Zr2 O4 110.6(8) 2 .
O4 Zr2 O4 110.6(8) 3 4
C1 O5 Zr2 132.0(15) . .
C1 O2 Zr1 134.5(16) 11 .
Zr1 O4 Zr1 112.4(6) 3 .
Zr1 O4 Zr2 107.7(6) . .
Zr1 O4 Zr2 107.9(6) 3 .
C12 C11 C13 121.8(14) . .
C8 C11 C12 121.3(18) . .
C8 C11 C13 116.6(13) . .
C4 C3 H3 117.6 . .
C4 C3 C2 125(3) . .
C2 C3 H3 117.6 . .
C11 C12 C11 118.6(17) . 7_455
C11 C12 C12 120.7(9) . 8
C11 C12 C12 120.7(9) 7_455 8
O5 C1 O2 123(2) . 12
O5 C1 C2 121(3) . .
O2 C1 C2 114(2) 12 .
C3 C4 H4 124.4 . .
C3 C4 C5 111(3) . .
C5 C4 H4 124.4 . .
C11 C8 C5 119.1(14) . .
C11 C8 C9 118(3) . .
C9 C8 C5 122.4(18) . .
C11 C13 H13A 109.5 . .
C11 C13 H13B 109.5 . .
C11 C13 H13C 109.5 . .
H13A C13 H13B 109.5 . .
H13A C13 H13C 109.5 . .
H13B C13 H13C 109.5 . .
C3 C2 C1 116(3) . .
C3 C2 C7 126(3) . .
C7 C2 C1 118(3) . .
C4 C5 C8 119(3) . .
C6 C5 C4 122(3) . .
C6 C5 C8 119(3) . .
C2 C7 H7 126.3 . .
C6 C7 C2 107(3) . .
C6 C7 H7 126.3 . .
C8 C9 C8 122(3) 7_455 .
C8 C9 C10 119.1(16) 7_455 .
C8 C9 C10 119.1(16) . .
C5 C6 C7 129(3) . .
C5 C6 H6 115.7 . .
C7 C6 H6 115.7 . .
C9 C10 H10A 109.5 . .
C9 C10 H10B 109.5 . .
C9 C10 H10C 109.5 . .
H10A C10 H10B 109.5 . .
H10A C10 H10C 109.5 . .
H10B C10 H10C 109.5 . .

loop_
_geom_bond_atom_site_label_1
_geom_bond_atom_site_label_2
_geom_bond_distance
_geom_bond_site_symmetry_2
Zr1 Zr1 3.547(5) 3
Zr1 Zr1 3.547(5) 11
Zr1 Zr2 3.495(4) 9
Zr1 Zr2 3.495(4) .
Zr1 O2 2.254(14) .
Zr1 O2 2.254(14) 10
Zr1 O4 2.131(14) 4
Zr1 O4 2.131(14) 11
Zr1 O4 2.137(14) .
Zr1 O4 2.137(14) 10
Zr1 O3 2.16(2) .
Zr1 O1 2.27(2) .
Zr2 Zr1 3.495(4) 9
Zr2 Zr1 3.495(4) 11
Zr2 Zr1 3.495(4) 3
Zr2 O5 2.209(14) .
Zr2 O5 2.209(14) 3
Zr2 O5 2.209(14) 2
Zr2 O5 2.209(14) 4
Zr2 O4 2.191(14) 4
Zr2 O4 2.191(14) 3
Zr2 O4 2.191(14) .
Zr2 O4 2.191(14) 2
O5 C1 1.31(3) .
O2 C1 1.36(3) 11
O4 Zr1 2.131(14) 3
C11 C12 1.404(8) .
C11 C8 1.394(8) .
C11 C13 1.519(10) .
C3 H3 0.9300 .
C3 C4 1.395(9) .
C3 C2 1.401(9) .
C12 C11 1.404(8) 7_455
C12 C12 1.508(10) 8
C1 O2 1.36(3) 12
C1 C2 1.511(10) .
C4 H4 0.9300 .
C4 C5 1.403(9) .
C8 C5 1.514(10) .
C8 C9 1.400(8) .
C13 H13A 0.9600 .
C13 H13B 0.9600 .
C13 H13C 0.9600 .
C2 C7 1.402(9) .
C5 C6 1.401(9) .
C7 H7 0.9300 .
C7 C6 1.401(9) .
C9 C8 1.400(8) 7_455
C9 C10 1.504(10) .
C6 H6 0.9300 .
C10 H10A 0.9600 .
C10 H10B 0.9600 .
C10 H10C 0.9600 .

loop_
_geom_torsion_atom_site_label_1
_geom_torsion_atom_site_label_2
_geom_torsion_atom_site_label_3
_geom_torsion_atom_site_label_4
_geom_torsion
_geom_torsion_site_symmetry_1
_geom_torsion_site_symmetry_4
Zr2 O5 C1 O2 -12(3) . 12
Zr2 O5 C1 C2 -172.3(7) . .
O5 C1 C2 C3 -5.0(13) . .
O5 C1 C2 C7 175.5(15) . .
O2 C1 C2 C3 -167.1(15) 12 .
O2 C1 C2 C7 13.5(14) 12 .
C11 C8 C5 C4 100(3) . .
C11 C8 C5 C6 -79(3) . .
C11 C8 C9 C8 2.0(15) . 7_455
C11 C8 C9 C10 -178.0(15) . .
C3 C4 C5 C8 -176.9(15) . .
C3 C4 C5 C6 2(3) . .
C3 C2 C7 C6 -1.8(17) . .
C12 C11 C8 C5 179(2) . .
C12 C11 C8 C9 -4(3) . .
C1 C2 C7 C6 177.6(11) . .
C4 C3 C2 C1 -177.5(13) . .
C4 C3 C2 C7 2(2) . .
C4 C5 C6 C7 -2(4) . .
C8 C11 C12 C11 2.0(16) . 7_455
C8 C11 C12 C12 -178.0(16) . 8
C8 C5 C6 C7 176.4(18) . .
C13 C11 C12 C11 175(2) . 7_455
C13 C11 C12 C12 -5(2) . 8
C13 C11 C8 C5 6(3) . .
C13 C11 C8 C9 -177.5(18) . .
C2 C3 C4 C5 -2(2) . .
C2 C7 C6 C5 2(3) . .
C5 C8 C9 C8 179(3) . 7_455
C5 C8 C9 C10 -1(3) . .
C9 C8 C5 C4 -77(3) . .
C9 C8 C5 C6 104(2) . .
